data_2227339
loop_
_publ_author_name
'Eshtiagh-Hosseini, Hossein'
'Mahjoobizadeh, Milad'
'Mirzaei, Masoud'

_publ_section_title
;
 2-Aminopyrimidinium 4-hydroxypyridinium-2,6-dicarboxylate monohydrate
;
_journal_coeditor_code CV2745
_journal_issue 9
_journal_name_full 'Acta Crystallographica Section E'
_journal_page_first o2210
_journal_paper_doi 10.1107/S1600536810029533
_journal_volume 66
_journal_year 2010
_chemical_formula_iupac 'C4 H6 N3 +, C7 H4 N O5 -, H2 O'
_chemical_formula_moiety 'C4 H6 N3 +, C7 H4 N O5 -, H2 O'
_chemical_formula_sum 'C11 H12 N4 O6'
_chemical_formula_weight 296.25
_chemical_name_systematic
;
2-Aminopyrimidinium 4-hydroxypyridinium-2,6-dicarboxylate monohydrate
;
_space_group_IT_number 15
_symmetry_cell_setting monoclinic
_symmetry_space_group_name_Hall '-C 2yc'
_symmetry_space_group_name_H-M 'C 1 2/c 1'
_atom_sites_solution_hydrogens mixed
_atom_sites_solution_primary direct
_atom_sites_solution_secondary difmap
_audit_creation_method SHELXL-97
_cell_angle_alpha 90.00
_cell_angle_beta 103.345(2)
_cell_angle_gamma 90.00
_cell_formula_units_Z 8
_cell_length_a 17.822(2)
_cell_length_b 12.2233(14)
_cell_length_c 12.0676(14)
_cell_measurement_reflns_used 2135
_cell_measurement_temperature 100(2)
_cell_measurement_theta_max 30
_cell_measurement_theta_min 3
_cell_volume 2557.9(5)
_computing_cell_refinement 'SAINT (Bruker, 2005)'
_computing_data_collection 'APEX2 (Bruker, 2005)'
_computing_data_reduction 'SAINT (Bruker, 2005)'
_computing_molecular_graphics 'SHELXTL (Sheldrick, 2008)'
_computing_publication_material 'publCIF (Westrip, 2010)'
_computing_structure_refinement 'SHELXTL (Sheldrick, 2008)'
_computing_structure_solution 'SHELXTL (Sheldrick, 2008)'
_diffrn_ambient_temperature 100(2)
_diffrn_measured_fraction_theta_full 0.992
_diffrn_measured_fraction_theta_max 0.992
_diffrn_measurement_device_type 'Bruker SMART APEXII CCD area detector'
_diffrn_measurement_method 'phi and omega scans'
_diffrn_radiation_monochromator graphite
_diffrn_radiation_source 'fine-focus sealed tube'
_diffrn_radiation_type MoK\a
_diffrn_radiation_wavelength 0.71073
_diffrn_reflns_av_R_equivalents 0.0313
_diffrn_reflns_av_sigmaI/netI 0.0252
_diffrn_reflns_limit_h_max 24
_diffrn_reflns_limit_h_min -24
_diffrn_reflns_limit_k_max 16
_diffrn_reflns_limit_k_min -16
_diffrn_reflns_limit_l_max 16
_diffrn_reflns_limit_l_min -16
_diffrn_reflns_number 14881
_diffrn_reflns_theta_full 29.00
_diffrn_reflns_theta_max 29.00
_diffrn_reflns_theta_min 2.04
_exptl_absorpt_coefficient_mu 0.127
_exptl_absorpt_correction_T_max 0.983
_exptl_absorpt_correction_T_min 0.970
_exptl_absorpt_correction_type multi-scan
_exptl_absorpt_process_details '(SADABS; Bruker, 2005)'
_exptl_crystal_colour colourless
_exptl_crystal_density_diffrn 1.539
_exptl_crystal_density_method 'not measured'
_exptl_crystal_description prism
_exptl_crystal_F_000 1232
_exptl_crystal_size_max 0.20
_exptl_crystal_size_mid 0.20
_exptl_crystal_size_min 0.15
_refine_diff_density_max 0.450
_refine_diff_density_min -0.325
_refine_ls_extinction_method none
_refine_ls_goodness_of_fit_ref 0.897
_refine_ls_hydrogen_treatment constr
_refine_ls_matrix_type full
_refine_ls_number_parameters 203
_refine_ls_number_reflns 3383
_refine_ls_number_restraints 13
_refine_ls_restrained_S_all 1.088
_refine_ls_R_factor_all 0.0580
_refine_ls_R_factor_gt 0.0458
_refine_ls_shift/su_max 0.002
_refine_ls_shift/su_mean 0.000
_refine_ls_structure_factor_coef Fsqd
_refine_ls_weighting_details 'calc w=1/[\s^2^(Fo^2^)+(0.0847P)^2^+2.9446P] where P=(Fo^2^+2Fc^2^)/3'
_refine_ls_weighting_scheme calc
_refine_ls_wR_factor_gt 0.1188
_refine_ls_wR_factor_ref 0.1335
_reflns_number_gt 2703
_reflns_number_total 3383
_reflns_threshold_expression I>2/s(I)
_cod_data_source_file cv2745.cif
_cod_data_source_block I
_cod_original_cell_volume 2557.8(5)
_cod_original_sg_symbol_H-M 'C 2/c'
_cod_database_code 2227339
_cod_database_fobs_code 2227339

loop_
_symmetry_equiv_pos_as_xyz
'x, y, z'
'-x, y, -z+1/2'
'x+1/2, y+1/2, z'
'-x+1/2, y+1/2, -z+1/2'
'-x, -y, -z'
'x, -y, z-1/2'
'-x+1/2, -y+1/2, -z'
'x+1/2, -y+1/2, z-1/2'

loop_
_atom_site_type_symbol
_atom_site_label
_atom_site_fract_x
_atom_site_fract_y
_atom_site_fract_z
_atom_site_U_iso_or_equiv
_atom_site_adp_type
_atom_site_calc_flag
_atom_site_refinement_flags
_atom_site_occupancy
_atom_site_disorder_assembly
_atom_site_disorder_group
N N1 1.14962(8) -0.04289(11) 0.20255(13) 0.0224(3) Uani d . 1 . .
H H1N 1.1618 0.0308 0.2020 0.027 Uiso d R 1 . .
O O1 1.04750(7) 0.11863(10) 0.14699(12) 0.0282(3) Uani d . 1 . .
O O2 0.94910(7) -0.00108(11) 0.09859(11) 0.0285(3) Uani d . 1 . .
O O3 1.08809(7) -0.36262(10) 0.17357(11) 0.0255(3) Uani d . 1 . .
H H3O 1.1310 -0.4104 0.1904 0.031 Uiso d R 1 . .
O O4 1.29127(7) 0.02724(11) 0.27479(14) 0.0350(4) Uani d . 1 . .
O O5 1.33747(7) -0.14137(11) 0.32416(14) 0.0373(4) Uani d . 1 . .
C C1 1.01849(10) 0.02443(14) 0.13234(15) 0.0239(3) Uani d . 1 . .
C C2 1.07491(9) -0.06993(14) 0.16221(14) 0.0208(3) Uani d . 1 . .
C C3 1.05349(9) -0.17748(14) 0.15300(13) 0.0197(3) Uani d . 1 . .
H H3A 1.0009 -0.1967 0.1244 0.024 Uiso calc R 1 . .
C C4 1.10958(9) -0.25973(13) 0.18601(14) 0.0197(3) Uani d . 1 . .
C C5 1.18672(9) -0.22748(13) 0.23042(14) 0.0207(3) Uani d . 1 . .
H H5A 1.2257 -0.2810 0.2551 0.025 Uiso calc R 1 . .
C C6 1.20497(9) -0.11862(13) 0.23764(15) 0.0222(3) Uani d . 1 . .
C C7 1.28608(10) -0.07533(15) 0.28376(17) 0.0290(4) Uani d . 1 . .
N N2 0.82237(8) 0.35778(12) 0.04751(13) 0.0223(3) Uani d . 1 . .
N N3 0.94887(8) 0.28765(12) 0.10759(12) 0.0206(3) Uani d . 1 . .
H H3N 0.9807 0.2273 0.1274 0.025 Uiso d R 1 . .
N N4 0.84352(8) 0.17156(12) 0.06968(13) 0.0233(3) Uani d . 1 . .
H H4NA 0.8755 0.1131 0.0843 0.028 Uiso d R 1 . .
H H4NB 0.7931 0.1639 0.0425 0.028 Uiso d R 1 . .
C C8 0.87116(9) 0.27213(13) 0.07514(14) 0.0194(3) Uani d . 1 . .
C C9 0.85244(10) 0.45737(14) 0.05743(15) 0.0244(4) Uani d . 1 . .
H H9A 0.8184 0.5180 0.0396 0.029 Uiso calc R 1 . .
C C10 0.93171(10) 0.47828(14) 0.09281(15) 0.0247(4) Uani d . 1 . .
H H10A 0.9515 0.5508 0.1004 0.030 Uiso calc R 1 . .
C C11 0.97917(9) 0.38928(15) 0.11582(14) 0.0227(3) Uani d . 1 . .
H H11A 1.0335 0.3990 0.1376 0.027 Uiso calc R 1 . .
O O1W 0.8160(2) 0.8577(4) -0.0224(4) 0.0257(5) Uani d PD 0.292(3) A 1
H H1WA 0.8468 0.8115 0.0198 0.031 Uiso d PRD 0.292(3) A 1
H H1WB 0.8055 0.9096 0.0223 0.031 Uiso d PRD 0.292(3) A 1
O O2W 0.8104(3) 0.9291(4) 0.0129(4) 0.0257(5) Uani d PD 0.249(3) B 2
H H2WA 0.8544 0.9496 0.0513 0.031 Uiso d PRD 0.249(3) B 2
H H2WB 0.8178 0.8757 -0.0286 0.031 Uiso d PRD 0.249(3) B 2
O O3W 0.8024(3) 0.7046(4) 0.0112(5) 0.0257(5) Uani d PD 0.236(3) C 3
H H3WA 0.8188 0.7058 -0.0496 0.031 Uiso d PRD 0.236(3) C 3
H H3WB 0.7571 0.6781 -0.0054 0.031 Uiso d PRD 0.236(3) C 3
O O4W 0.8561(3) 0.7918(5) 0.0081(5) 0.0257(5) Uani d PD 0.224(3) D 4
H H4WA 0.8132 0.8099 -0.0354 0.031 Uiso d PRD 0.224(3) D 4
H H4WB 0.8853 0.8478 0.0157 0.031 Uiso d PRD 0.224(3) D 4

loop_
_atom_site_aniso_label
_atom_site_aniso_U_11
_atom_site_aniso_U_22
_atom_site_aniso_U_33
_atom_site_aniso_U_12
_atom_site_aniso_U_13
_atom_site_aniso_U_23
N1 0.0147(6) 0.0179(6) 0.0343(8) 0.0014(5) 0.0046(5) -0.0010(5)
O1 0.0217(6) 0.0226(6) 0.0404(7) 0.0071(5) 0.0073(5) 0.0056(5)
O2 0.0163(6) 0.0317(7) 0.0376(7) 0.0079(5) 0.0064(5) 0.0096(5)
O3 0.0164(5) 0.0187(6) 0.0386(7) -0.0016(4) 0.0010(5) 0.0032(5)
O4 0.0188(6) 0.0212(6) 0.0616(9) -0.0020(5) 0.0024(6) -0.0111(6)
O5 0.0145(6) 0.0261(7) 0.0649(10) 0.0030(5) -0.0041(6) -0.0122(6)
C1 0.0192(8) 0.0243(8) 0.0292(8) 0.0072(6) 0.0077(6) 0.0066(6)
C2 0.0144(7) 0.0233(8) 0.0245(8) 0.0042(6) 0.0041(6) 0.0023(6)
C3 0.0127(7) 0.0233(8) 0.0223(7) 0.0006(6) 0.0027(5) 0.0014(6)
C4 0.0156(7) 0.0211(7) 0.0218(7) -0.0011(6) 0.0031(6) 0.0014(6)
C5 0.0139(7) 0.0195(7) 0.0270(8) 0.0024(5) 0.0010(6) -0.0010(6)
C6 0.0132(7) 0.0208(7) 0.0311(8) 0.0021(6) 0.0018(6) -0.0039(6)
C7 0.0151(7) 0.0234(8) 0.0460(11) -0.0010(6) 0.0020(7) -0.0125(7)
N2 0.0139(6) 0.0213(7) 0.0301(7) 0.0010(5) 0.0018(5) 0.0020(5)
N3 0.0112(6) 0.0252(7) 0.0235(7) 0.0014(5) 0.0001(5) 0.0016(5)
N4 0.0119(6) 0.0206(7) 0.0351(8) 0.0015(5) 0.0008(5) 0.0035(6)
C8 0.0128(7) 0.0220(7) 0.0220(7) 0.0010(5) 0.0015(6) 0.0017(6)
C9 0.0179(8) 0.0225(8) 0.0314(9) 0.0018(6) 0.0025(6) 0.0023(6)
C10 0.0189(8) 0.0244(8) 0.0297(8) -0.0034(6) 0.0031(6) 0.0002(6)
C11 0.0139(7) 0.0298(8) 0.0231(8) -0.0037(6) 0.0015(6) 0.0003(6)
O1W 0.0201(11) 0.0265(12) 0.0296(13) -0.0109(9) 0.0042(9) -0.0058(10)
O2W 0.0201(11) 0.0265(12) 0.0296(13) -0.0109(9) 0.0042(9) -0.0058(10)
O3W 0.0201(11) 0.0265(12) 0.0296(13) -0.0109(9) 0.0042(9) -0.0058(10)
O4W 0.0201(11) 0.0265(12) 0.0296(13) -0.0109(9) 0.0042(9) -0.0058(10)

loop_
_atom_type_symbol
_atom_type_description
_atom_type_scat_dispersion_real
_atom_type_scat_dispersion_imag
_atom_type_scat_source
C C 0.0033 0.0016 'International Tables Vol C Tables 4.2.6.8 and 6.1.1.4'
H H 0.0000 0.0000 'International Tables Vol C Tables 4.2.6.8 and 6.1.1.4'
N N 0.0061 0.0033 'International Tables Vol C Tables 4.2.6.8 and 6.1.1.4'
O O 0.0106 0.0060 'International Tables Vol C Tables 4.2.6.8 and 6.1.1.4'

loop_
_geom_angle_atom_site_label_1
_geom_angle_atom_site_label_2
_geom_angle_atom_site_label_3
_geom_angle_site_symmetry_1
_geom_angle_site_symmetry_3
_geom_angle
_geom_angle_publ_flag
C6 N1 C2 . . 122.33(15) ?
C6 N1 H1N . . 121.0 ?
C2 N1 H1N . . 116.7 ?
C4 O3 H3O . . 111.5 ?
O2 C1 O1 . . 128.19(15) ?
O2 C1 C2 . . 116.07(15) ?
O1 C1 C2 . . 115.72(15) ?
N1 C2 C3 . . 119.94(14) ?
N1 C2 C1 . . 116.36(15) ?
C3 C2 C1 . . 123.68(14) ?
C2 C3 C4 . . 119.80(14) ?
C2 C3 H3A . . 120.1 ?
C4 C3 H3A . . 120.1 ?
O3 C4 C3 . . 118.81(14) ?
O3 C4 C5 . . 122.94(14) ?
C3 C4 C5 . . 118.25(15) ?
C6 C5 C4 . . 119.49(14) ?
C6 C5 H5A . . 120.3 ?
C4 C5 H5A . . 120.3 ?
N1 C6 C5 . . 120.14(15) ?
N1 C6 C7 . . 116.19(15) ?
C5 C6 C7 . . 123.67(14) ?
O5 C7 O4 . . 128.37(16) ?
O5 C7 C6 . . 118.28(16) ?
O4 C7 C6 . . 113.36(15) ?
C9 N2 C8 . . 117.74(14) ?
C11 N3 C8 . . 120.82(14) ?
C11 N3 H3N . . 120.2 ?
C8 N3 H3N . . 119.0 ?
C8 N4 H4NA . . 121.0 ?
C8 N4 H4NB . . 116.8 ?
H4NA N4 H4NB . . 121.7 ?
N4 C8 N2 . . 119.81(14) ?
N4 C8 N3 . . 119.12(14) ?
N2 C8 N3 . . 121.07(15) ?
N2 C9 C10 . . 123.61(15) ?
N2 C9 H9A . . 118.2 ?
C10 C9 H9A . . 118.2 ?
C11 C10 C9 . . 116.72(16) ?
C11 C10 H10A . . 121.6 ?
C9 C10 H10A . . 121.6 ?
N3 C11 C10 . . 119.98(15) ?
N3 C11 H11A . . 120.0 ?
C10 C11 H11A . . 120.0 ?
H1WA O1W H1WB . . 107.7 ?
H2WA O2W H2WB . . 107.3 ?
H3WA O3W H3WB . . 107.4 ?
H4WA O4W H4WB . . 107.2 ?

loop_
_geom_bond_atom_site_label_1
_geom_bond_atom_site_label_2
_geom_bond_site_symmetry_2
_geom_bond_distance
_geom_bond_publ_flag
N1 C6 . 1.348(2) ?
N1 C2 . 1.349(2) ?
N1 H1N . 0.9263 ?
O1 C1 . 1.258(2) ?
O2 C1 . 1.249(2) ?
O3 C4 . 1.3131(19) ?
O3 H3O . 0.9466 ?
O4 C7 . 1.264(2) ?
O5 C7 . 1.234(2) ?
C1 C2 . 1.518(2) ?
C2 C3 . 1.366(2) ?
C3 C4 . 1.409(2) ?
C3 H3A . 0.9500 ?
C4 C5 . 1.411(2) ?
C5 C6 . 1.368(2) ?
C5 H5A . 0.9500 ?
C6 C7 . 1.519(2) ?
N2 C9 . 1.324(2) ?
N2 C8 . 1.353(2) ?
N3 C11 . 1.349(2) ?
N3 C8 . 1.363(2) ?
N3 H3N . 0.9273 ?
N4 C8 . 1.320(2) ?
N4 H4NA . 0.9056 ?
N4 H4NB . 0.8882 ?
C9 C10 . 1.402(2) ?
C9 H9A . 0.9500 ?
C10 C11 . 1.367(2) ?
C10 H10A . 0.9500 ?
C11 H11A . 0.9500 ?
O1W H1WA . 0.8664 ?
O1W H1WB . 0.8805 ?
O2W H2WA . 0.8508 ?
O2W H2WB . 0.8509 ?
O3W H3WA . 0.8500 ?
O3W H3WB . 0.8501 ?
O4W H4WA . 0.8501 ?
O4W H4WB . 0.8523 ?

loop_
_geom_hbond_atom_site_label_D
_geom_hbond_atom_site_label_H
_geom_hbond_atom_site_label_A
_geom_hbond_site_symmetry_A
_geom_hbond_distance_DH
_geom_hbond_distance_HA
_geom_hbond_distance_DA
_geom_hbond_angle_DHA
_geom_hbond_publ_flag
N4 H4NA O2 1_555 0.91 1.90 2.795(2) 172 y
N1 H1N O1 1_555 0.93 2.26 2.6639(19) 105 ?
N1 H1N O4 1_555 0.93 2.27 2.618(2) 101 ?
N4 H4NB N2 7_655 0.89 2.11 2.990(2) 171 y
N3 H3N O1 1_555 0.93 1.76 2.683(2) 171 y
O3 H3O O4 4_745 0.95 1.55 2.4910(19) 171 y

loop_
_geom_torsion_atom_site_label_1
_geom_torsion_atom_site_label_2
_geom_torsion_atom_site_label_3
_geom_torsion_atom_site_label_4
_geom_torsion_site_symmetry_1
_geom_torsion_site_symmetry_2
_geom_torsion_site_symmetry_3
_geom_torsion_site_symmetry_4
_geom_torsion
_geom_torsion_publ_flag
C6 N1 C2 C3 . . . . -1.8(3) ?
C6 N1 C2 C1 . . . . 176.57(15) ?
O2 C1 C2 N1 . . . . -177.73(15) ?
O1 C1 C2 N1 . . . . 0.9(2) ?
O2 C1 C2 C3 . . . . 0.5(2) ?
O1 C1 C2 C3 . . . . 179.14(16) ?
N1 C2 C3 C4 . . . . 0.2(2) ?
C1 C2 C3 C4 . . . . -178.04(15) ?
C2 C3 C4 O3 . . . . -178.17(15) ?
C2 C3 C4 C5 . . . . 1.4(2) ?
O3 C4 C5 C6 . . . . 178.07(16) ?
C3 C4 C5 C6 . . . . -1.5(2) ?
C2 N1 C6 C5 . . . . 1.7(3) ?
C2 N1 C6 C7 . . . . -178.45(16) ?
C4 C5 C6 N1 . . . . 0.0(3) ?
C4 C5 C6 C7 . . . . -179.86(16) ?
N1 C6 C7 O5 . . . . 175.00(18) ?
C5 C6 C7 O5 . . . . -5.1(3) ?
N1 C6 C7 O4 . . . . -5.0(2) ?
C5 C6 C7 O4 . . . . 174.86(17) ?
C9 N2 C8 N4 . . . . 178.06(16) ?
C9 N2 C8 N3 . . . . -2.6(2) ?
C11 N3 C8 N4 . . . . -178.99(15) ?
C11 N3 C8 N2 . . . . 1.7(2) ?
C8 N2 C9 C10 . . . . 1.2(3) ?
N2 C9 C10 C11 . . . . 1.2(3) ?
C8 N3 C11 C10 . . . . 0.8(2) ?
C9 C10 C11 N3 . . . . -2.1(2) ?
